data_4070120
loop_
_publ_author_name
'Arii, Hidekazu'
'Nakadate, Fumiya'
'Mochida, Kunio'

_publ_section_title
;
 Spectroscopic and Structural Characterization of Copper&#x2212;Germylene
 Complexes Bearing an Isopropyl-Substituted \b-Diketiminate Ligand
;
_journal_issue 17
_journal_name_full Organometallics
_journal_page_first 4909
_journal_paper_doi 10.1021/om9006196
_journal_volume 28
_journal_year 2009
_chemical_formula_sum 'C22 H43 Cu Ge N4'
_chemical_formula_weight 499.73
_chemical_name_systematic
; 
 ? 
;
_space_group_IT_number 14
_symmetry_cell_setting monoclinic
_symmetry_space_group_name_Hall '-P 2yn'
_symmetry_space_group_name_H-M 'P 1 21/n 1'
_atom_sites_solution_hydrogens geom
_atom_sites_solution_primary direct
_atom_sites_solution_secondary difmap
_audit_creation_method SHELXL-97
_cell_angle_alpha 90.00
_cell_angle_beta 94.944(4)
_cell_angle_gamma 90.00
_cell_formula_units_Z 4
_cell_length_a 9.9920(8)
_cell_length_b 13.5070(6)
_cell_length_c 18.8850(16)
_cell_measurement_reflns_used 26009
_cell_measurement_temperature 120
_cell_measurement_theta_max 28.00
_cell_measurement_theta_min 2.16
_cell_volume 2539.3(3)
_computing_cell_refinement 'HKL Scalepack'
_computing_data_collection 'DIP Image plate'
_computing_molecular_graphics 'Ortep (Johnson, 1976)'
_computing_structure_refinement 'SHELXL-97 (Sheldrick, 1997)'
_computing_structure_solution 'SHELXS-97 (Sheldrick, 1990)'
_diffrn_ambient_temperature 120
_diffrn_measured_fraction_theta_full 0.947
_diffrn_measured_fraction_theta_max 0.947
_diffrn_measurement_device_type KappaCCD
_diffrn_measurement_method IP
_diffrn_radiation_monochromator graphite
_diffrn_radiation_source 'fine-focus sealed tube'
_diffrn_radiation_type MoK\a
_diffrn_radiation_wavelength 0.71073
_diffrn_reflns_av_R_equivalents 0.073
_diffrn_reflns_av_sigmaI/netI 0.0503
_diffrn_reflns_limit_h_max 13
_diffrn_reflns_limit_h_min 0
_diffrn_reflns_limit_k_max 17
_diffrn_reflns_limit_k_min 0
_diffrn_reflns_limit_l_max 24
_diffrn_reflns_limit_l_min -24
_diffrn_reflns_number 26009
_diffrn_reflns_theta_full 28.00
_diffrn_reflns_theta_max 28.00
_diffrn_reflns_theta_min 2.16
_exptl_absorpt_coefficient_mu 2.035
_exptl_absorpt_correction_type none
_exptl_crystal_colour orange
_exptl_crystal_density_diffrn 1.307
_exptl_crystal_density_method 'not measured'
_exptl_crystal_description plate
_exptl_crystal_F_000 1056
_exptl_crystal_size_max 0.25
_exptl_crystal_size_mid 0.15
_exptl_crystal_size_min 0.15
_refine_diff_density_max 2.067
_refine_diff_density_min -1.641
_refine_diff_density_rms 0.146
_refine_ls_extinction_method none
_refine_ls_goodness_of_fit_ref 1.032
_refine_ls_hydrogen_treatment mixed
_refine_ls_matrix_type full
_refine_ls_number_parameters 256
_refine_ls_number_reflns 5801
_refine_ls_number_restraints 0
_refine_ls_restrained_S_all 1.032
_refine_ls_R_factor_all 0.0905
_refine_ls_R_factor_gt 0.0720
_refine_ls_shift/su_max 0.001
_refine_ls_shift/su_mean 0.000
_refine_ls_structure_factor_coef Fsqd
_refine_ls_weighting_details 'calc w=1/[\s^2^(Fo^2^)+(0.1366P)^2^+3.1855P] where P=(Fo^2^+2Fc^2^)/3'
_refine_ls_weighting_scheme calc
_refine_ls_wR_factor_gt 0.1912
_refine_ls_wR_factor_ref 0.2111
_reflns_number_gt 4461
_reflns_number_total 5801
_reflns_threshold_expression >2sigma(I)
_cod_data_source_file om9006196_si_001.cif
_cod_data_source_block complex4
_cod_depositor_comments
;
The following automatic conversions were performed:

'_symmetry_cell_setting' value 'Monoclinic' changed to 'monoclinic'
according to /home/saulius/struct/CIF-dictionaries/cif_core.dic
dictionary named 'cif_core.dic' version 2.4.2 from 2011-04-26.

Automatic conversion script
Id: cif_fix_values 1715 2011-07-08 13:25:40Z adriana 
;
_cod_original_sg_symbol_H-M 'P 21/n        '
_cod_database_code 4070120

loop_
_symmetry_equiv_pos_as_xyz
'x, y, z'
'-x+1/2, y+1/2, -z+1/2'
'-x, -y, -z'
'x-1/2, -y-1/2, z-1/2'

loop_
_atom_site_label
_atom_site_type_symbol
_atom_site_fract_x
_atom_site_fract_y
_atom_site_fract_z
_atom_site_U_iso_or_equiv
_atom_site_adp_type
_atom_site_occupancy
_atom_site_symmetry_multiplicity
_atom_site_calc_flag
_atom_site_refinement_flags
Ge1 Ge 0.09155(5) 0.07477(3) -0.18224(3) 0.03161(18) Uani 1 1 d .
H1 H -0.053(6) 0.076(3) -0.203(3) 0.038 Uiso 1 1 d .
Cu1 Cu 0.25581(5) 0.06354(4) -0.25987(3) 0.03319(19) Uani 1 1 d .
N1 N 0.2301(4) 0.0521(3) -0.3646(2) 0.0378(9) Uani 1 1 d .
N2 N 0.4539(4) 0.0687(3) -0.2466(2) 0.0349(8) Uani 1 1 d .
N3 N 0.0953(4) 0.1857(3) -0.1145(2) 0.0366(8) Uani 1 1 d .
N4 N 0.0861(4) -0.0251(3) -0.1063(2) 0.0332(8) Uani 1 1 d .
C1 C 0.3159(6) 0.0626(4) -0.4838(3) 0.0465(12) Uani 1 1 d .
H1A H 0.4022 0.0679 -0.5022 0.056 Uiso 1 1 d R
H1B H 0.2617 0.1186 -0.4989 0.056 Uiso 1 1 d R
H1C H 0.2724 0.0029 -0.5013 0.056 Uiso 1 1 d R
C2 C 0.3337(5) 0.0595(3) -0.4024(3) 0.0371(10) Uani 1 1 d .
C3 C 0.4697(5) 0.0675(3) -0.3735(3) 0.0362(10) Uani 1 1 d .
H3 H 0.5399 0.0718 -0.4050 0.043 Uiso 1 1 d R
C4 C 0.5244(5) 0.0700(3) -0.3024(3) 0.0337(9) Uani 1 1 d .
C5 C 0.6773(5) 0.0754(4) -0.2944(3) 0.0448(12) Uani 1 1 d .
H5A H 0.7105 0.0761 -0.3405 0.054 Uiso 1 1 d R
H5B H 0.7120 0.0186 -0.2684 0.054 Uiso 1 1 d R
H5C H 0.7056 0.1345 -0.2691 0.054 Uiso 1 1 d R
C6 C 0.0937(5) 0.0425(4) -0.4019(3) 0.0462(12) Uani 1 1 d .
H6 H 0.1028 0.0314 -0.4514 0.055 Uiso 1 1 d R
C7 C 0.0151(6) 0.1357(5) -0.3939(5) 0.077(2) Uani 1 1 d .
H7A H -0.0725 0.1290 -0.4186 0.092 Uiso 1 1 d R
H7B H 0.0609 0.1907 -0.4131 0.092 Uiso 1 1 d R
H7C H 0.0064 0.1470 -0.3443 0.092 Uiso 1 1 d R
C8 C 0.0217(6) -0.0457(5) -0.3725(4) 0.0579(15) Uani 1 1 d .
H8A H -0.0662 -0.0518 -0.3970 0.069 Uiso 1 1 d R
H8B H 0.0136 -0.0356 -0.3227 0.069 Uiso 1 1 d R
H8C H 0.0719 -0.1051 -0.3790 0.069 Uiso 1 1 d R
C9 C 0.5223(5) 0.0754(3) -0.1741(3) 0.0382(10) Uani 1 1 d .
H9 H 0.6175 0.0703 -0.1771 0.046 Uiso 1 1 d R
C10 C 0.4905(6) 0.1752(4) -0.1410(3) 0.0483(12) Uani 1 1 d .
H10A H 0.5348 0.1797 -0.0940 0.058 Uiso 1 1 d R
H10B H 0.3952 0.1808 -0.1388 0.058 Uiso 1 1 d R
H10C H 0.5212 0.2278 -0.1698 0.058 Uiso 1 1 d R
C11 C 0.4805(5) -0.0109(4) -0.1288(3) 0.0459(12) Uani 1 1 d .
H11A H 0.5256 -0.0061 -0.0819 0.055 Uiso 1 1 d R
H11B H 0.5038 -0.0724 -0.1500 0.055 Uiso 1 1 d R
H11C H 0.3851 -0.0084 -0.1258 0.055 Uiso 1 1 d R
C12 C 0.1948(6) 0.2668(4) -0.0045(3) 0.0543(14) Uani 1 1 d .
H12A H 0.2417 0.2460 0.0394 0.065 Uiso 1 1 d R
H12B H 0.1138 0.3006 0.0050 0.065 Uiso 1 1 d R
H12C H 0.2510 0.3107 -0.0289 0.065 Uiso 1 1 d R
C13 C 0.1607(5) 0.1766(4) -0.0504(3) 0.0393(10) Uani 1 1 d .
C14 C 0.1987(5) 0.0851(4) -0.0205(3) 0.0397(10) Uani 1 1 d .
H14 H 0.2621 0.0825 0.0206 0.048 Uiso 1 1 d R
C15 C 0.1538(4) -0.0091(4) -0.0438(3) 0.0351(9) Uani 1 1 d .
C16 C 0.1828(5) -0.0925(4) 0.0088(3) 0.0442(11) Uani 1 1 d .
H16A H 0.2319 -0.0675 0.0510 0.053 Uiso 1 1 d R
H16B H 0.2355 -0.1419 -0.0126 0.053 Uiso 1 1 d R
H16C H 0.1001 -0.1214 0.0210 0.053 Uiso 1 1 d R
C17 C 0.0422(5) 0.2832(4) -0.1408(3) 0.0424(11) Uani 1 1 d .
H17 H 0.0711 0.3326 -0.1063 0.051 Uiso 1 1 d R
C18 C 0.0996(11) 0.3081(6) -0.2094(5) 0.108(4) Uani 1 1 d .
H18A H 0.0662 0.3712 -0.2265 0.130 Uiso 1 1 d R
H18B H 0.0727 0.2578 -0.2436 0.130 Uiso 1 1 d R
H18C H 0.1959 0.3104 -0.2024 0.130 Uiso 1 1 d R
C19 C -0.1086(6) 0.2848(5) -0.1464(4) 0.0665(18) Uani 1 1 d .
H19A H -0.1410 0.3483 -0.1630 0.080 Uiso 1 1 d R
H19B H -0.1389 0.2718 -0.1005 0.080 Uiso 1 1 d R
H19C H -0.1421 0.2344 -0.1792 0.080 Uiso 1 1 d R
C20 C 0.0403(5) -0.1273(3) -0.1265(3) 0.0391(10) Uani 1 1 d .
H20 H 0.0300 -0.1636 -0.0836 0.047 Uiso 1 1 d R
C21 C 0.1450(6) -0.1793(4) -0.1676(3) 0.0494(13) Uani 1 1 d .
H21A H 0.1145 -0.2450 -0.1800 0.059 Uiso 1 1 d R
H21B H 0.2293 -0.1829 -0.1392 0.059 Uiso 1 1 d R
H21C H 0.1562 -0.1424 -0.2101 0.059 Uiso 1 1 d R
C22 C -0.0953(5) -0.1245(4) -0.1701(3) 0.0453(12) Uani 1 1 d .
H22A H -0.1237 -0.1907 -0.1823 0.054 Uiso 1 1 d R
H22B H -0.0865 -0.0872 -0.2127 0.054 Uiso 1 1 d R
H22C H -0.1608 -0.0935 -0.1430 0.054 Uiso 1 1 d R

loop_
_atom_site_aniso_label
_atom_site_aniso_U_11
_atom_site_aniso_U_22
_atom_site_aniso_U_33
_atom_site_aniso_U_23
_atom_site_aniso_U_13
_atom_site_aniso_U_12
Ge1 0.0228(3) 0.0319(3) 0.0394(3) -0.00011(16) -0.00136(18) 0.00047(16)
Cu1 0.0224(3) 0.0383(3) 0.0381(3) 0.0011(2) -0.0017(2) -0.00070(19)
N1 0.0224(18) 0.048(2) 0.042(2) 0.0052(16) -0.0061(15) -0.0053(15)
N2 0.0240(18) 0.034(2) 0.045(2) -0.0005(14) -0.0074(16) 0.0003(13)
N3 0.0290(19) 0.033(2) 0.047(2) -0.0030(15) -0.0015(16) -0.0003(14)
N4 0.0260(17) 0.0317(19) 0.041(2) 0.0001(14) -0.0005(14) -0.0007(14)
C1 0.040(3) 0.062(3) 0.038(3) 0.002(2) 0.002(2) 0.004(2)
C2 0.035(2) 0.034(2) 0.043(3) -0.0016(17) 0.0026(19) -0.0008(17)
C3 0.025(2) 0.039(2) 0.044(3) 0.0004(18) 0.0008(18) 0.0001(17)
C4 0.024(2) 0.030(2) 0.047(3) 0.0001(16) 0.0030(18) 0.0021(15)
C5 0.022(2) 0.057(3) 0.054(3) 0.001(2) -0.003(2) 0.0031(19)
C6 0.026(2) 0.070(3) 0.041(3) 0.008(2) -0.0079(19) -0.009(2)
C7 0.035(3) 0.074(5) 0.115(6) 0.026(4) -0.029(3) -0.002(3)
C8 0.040(3) 0.072(4) 0.060(4) 0.000(3) -0.007(3) -0.020(3)
C9 0.024(2) 0.041(3) 0.047(3) -0.0025(18) -0.0107(18) 0.0006(17)
C10 0.040(3) 0.048(3) 0.055(3) -0.009(2) -0.009(2) 0.000(2)
C11 0.037(3) 0.051(3) 0.048(3) 0.008(2) -0.008(2) -0.002(2)
C12 0.054(3) 0.053(3) 0.056(3) -0.015(2) 0.003(3) -0.014(3)
C13 0.024(2) 0.046(3) 0.048(3) -0.007(2) 0.0044(18) -0.0036(18)
C14 0.026(2) 0.046(3) 0.046(3) -0.0027(19) -0.0059(18) -0.0014(18)
C15 0.0220(19) 0.040(2) 0.044(2) 0.0014(18) 0.0016(17) 0.0009(16)
C16 0.035(3) 0.046(3) 0.051(3) 0.007(2) -0.001(2) 0.002(2)
C17 0.044(3) 0.031(2) 0.052(3) -0.0016(19) 0.004(2) 0.0009(19)
C18 0.153(9) 0.058(4) 0.127(8) 0.044(5) 0.096(7) 0.049(5)
C19 0.046(3) 0.047(3) 0.105(5) 0.014(3) 0.003(3) 0.016(3)
C20 0.037(2) 0.030(2) 0.050(3) 0.0025(18) 0.002(2) -0.0045(18)
C21 0.047(3) 0.037(3) 0.065(3) -0.004(2) 0.011(3) 0.002(2)
C22 0.037(3) 0.043(3) 0.054(3) -0.006(2) -0.006(2) -0.011(2)

loop_
_atom_type_symbol
_atom_type_description
_atom_type_scat_dispersion_real
_atom_type_scat_dispersion_imag
_atom_type_scat_source
C C 0.0033 0.0016 'International Tables Vol C Tables 4.2.6.8 and 6.1.1.4'
H H 0.0000 0.0000 'International Tables Vol C Tables 4.2.6.8 and 6.1.1.4'
Cu Cu 0.3201 1.2651 'International Tables Vol C Tables 4.2.6.8 and 6.1.1.4'
Ge Ge 0.1547 1.8001 'International Tables Vol C Tables 4.2.6.8 and 6.1.1.4'
N N 0.0061 0.0033 'International Tables Vol C Tables 4.2.6.8 and 6.1.1.4'

loop_
_geom_angle_atom_site_label_1
_geom_angle_atom_site_label_2
_geom_angle_atom_site_label_3
_geom_angle
N3 Ge1 N4 92.76(17)
N3 Ge1 Cu1 119.35(12)
N4 Ge1 Cu1 118.99(11)
N3 Ge1 H1 97(2)
N4 Ge1 H1 97(2)
Cu1 Ge1 H1 125(2)
N2 Cu1 N1 99.89(17)
N2 Cu1 Ge1 132.85(13)
N1 Cu1 Ge1 127.19(12)
C2 N1 C6 118.9(4)
C2 N1 Cu1 119.9(3)
C6 N1 Cu1 121.1(3)
C4 N2 C9 120.2(4)
C4 N2 Cu1 119.9(3)
C9 N2 Cu1 119.8(3)
C13 N3 C17 121.2(4)
C13 N3 Ge1 120.1(3)
C17 N3 Ge1 118.1(3)
C15 N4 C20 119.9(4)
C15 N4 Ge1 119.5(3)
C20 N4 Ge1 118.2(3)
C2 C1 H1A 109.6
C2 C1 H1B 109.5
H1A C1 H1B 109.5
C2 C1 H1C 109.4
H1A C1 H1C 109.5
H1B C1 H1C 109.5
N1 C2 C3 124.7(5)
N1 C2 C1 121.3(5)
C3 C2 C1 114.0(4)
C4 C3 C2 130.4(5)
C4 C3 H3 110.2
C2 C3 H3 119.4
N2 C4 C3 124.9(4)
N2 C4 C5 121.4(4)
C3 C4 C5 113.6(4)
C4 C5 H5A 109.4
C4 C5 H5B 109.1
H5A C5 H5B 109.5
C4 C5 H5C 109.9
H5A C5 H5C 109.5
H5B C5 H5C 109.5
N1 C6 C7 110.2(5)
N1 C6 C8 109.8(4)
C7 C6 C8 110.7(5)
N1 C6 H6 108.4
C7 C6 H6 108.9
C8 C6 H6 108.7
C6 C7 H7A 109.6
C6 C7 H7B 109.9
H7A C7 H7B 109.5
C6 C7 H7C 108.9
H7A C7 H7C 109.5
H7B C7 H7C 109.5
C6 C8 H8A 109.5
C6 C8 H8B 109.1
H8A C8 H8B 109.5
C6 C8 H8C 109.8
H8A C8 H8C 109.5
H8B C8 H8C 109.5
N2 C9 C11 110.2(4)
N2 C9 C10 109.6(4)
C11 C9 C10 111.6(5)
N2 C9 H9 108.8
C11 C9 H9 107.4
C10 C9 H9 109.2
C9 C10 H10A 109.8
C9 C10 H10B 109.2
H10A C10 H10B 109.5
C9 C10 H10C 109.4
H10A C10 H10C 109.5
H10B C10 H10C 109.5
C9 C11 H11A 109.6
C9 C11 H11B 109.8
H11A C11 H11B 109.5
C9 C11 H11C 109.1
H11A C11 H11C 109.5
H11B C11 H11C 109.5
C13 C12 H12A 109.1
C13 C12 H12B 109.7
H12A C12 H12B 109.5
C13 C12 H12C 109.6
H12A C12 H12C 109.5
H12B C12 H12C 109.5
N3 C13 C14 122.9(4)
N3 C13 C12 121.0(5)
C14 C13 C12 116.1(5)
C13 C14 C15 127.2(5)
C13 C14 H14 119.7
C15 C14 H14 113.0
N4 C15 C14 123.3(4)
N4 C15 C16 121.1(4)
C14 C15 C16 115.5(4)
C15 C16 H16A 109.7
C15 C16 H16B 108.8
H16A C16 H16B 109.5
C15 C16 H16C 109.9
H16A C16 H16C 109.5
H16B C16 H16C 109.5
N3 C17 C18 109.6(4)
N3 C17 C19 111.3(4)
C18 C17 C19 113.1(7)
N3 C17 H17 108.1
C18 C17 H17 108.4
C19 C17 H17 106.2
C17 C18 H18A 110.0
C17 C18 H18B 108.4
H18A C18 H18B 109.5
C17 C18 H18C 110.0
H18A C18 H18C 109.5
H18B C18 H18C 109.5
C17 C19 H19A 110.2
C17 C19 H19B 109.1
H19A C19 H19B 109.5
C17 C19 H19C 109.2
H19A C19 H19C 109.5
H19B C19 H19C 109.5
N4 C20 C22 110.7(4)
N4 C20 C21 110.4(4)
C22 C20 C21 110.6(5)
N4 C20 H20 108.1
C22 C20 H20 108.2
C21 C20 H20 108.7
C20 C21 H21A 109.5
C20 C21 H21B 110.2
H21A C21 H21B 109.5
C20 C21 H21C 108.7
H21A C21 H21C 109.5
H21B C21 H21C 109.5
C20 C22 H22A 109.7
C20 C22 H22B 108.9
H22A C22 H22B 109.5
C20 C22 H22C 109.8
H22A C22 H22C 109.5
H22B C22 H22C 109.5

loop_
_geom_bond_atom_site_label_1
_geom_bond_atom_site_label_2
_geom_bond_distance
Ge1 N3 1.968(4)
Ge1 N4 1.973(4)
Ge1 Cu1 2.2980(8)
Ge1 H1 1.46(6)
Cu1 N2 1.975(4)
Cu1 N1 1.978(4)
N1 C2 1.311(7)
N1 C6 1.484(6)
N2 C4 1.317(7)
N2 C9 1.481(6)
N3 C13 1.331(6)
N3 C17 1.489(6)
N4 C15 1.326(6)
N4 C20 1.493(6)
C1 C2 1.533(7)
C1 H1A 0.9600
C1 H1B 0.9598
C1 H1C 0.9601
C2 C3 1.425(7)
C3 C4 1.405(7)
C3 H3 0.9601
C4 C5 1.523(6)
C5 H5A 0.9599
C5 H5B 0.9598
C5 H5C 0.9600
C6 C7 1.499(9)
C6 C8 1.521(8)
C6 H6 0.9600
C7 H7A 0.9599
C7 H7B 0.9600
C7 H7C 0.9599
C8 H8A 0.9600
C8 H8B 0.9601
C8 H8C 0.9600
C9 C11 1.526(7)
C9 C10 1.531(7)
C9 H9 0.9601
C10 H10A 0.9601
C10 H10B 0.9599
C10 H10C 0.9600
C11 H11A 0.9600
C11 H11B 0.9601
C11 H11C 0.9600
C12 C13 1.517(7)
C12 H12A 0.9599
C12 H12B 0.9600
C12 H12C 0.9600
C13 C14 1.398(7)
C14 C15 1.407(7)
C14 H14 0.9599
C15 C16 1.514(7)
C16 H16A 0.9601
C16 H16B 0.9600
C16 H16C 0.9600
C17 C18 1.499(9)
C17 C19 1.501(8)
C17 H17 0.9600
C18 H18A 0.9599
C18 H18B 0.9600
C18 H18C 0.9601
C19 H19A 0.9600
C19 H19B 0.9601
C19 H19C 0.9600
C20 C22 1.525(7)
C20 C21 1.526(7)
C20 H20 0.9599
C21 H21A 0.9600
C21 H21B 0.9600
C21 H21C 0.9600
C22 H22A 0.9598
C22 H22B 0.9601
C22 H22C 0.9601
